data_2234349
loop_
_publ_author_name
'Motswainyana, William M.'
'Onani, Martin O.'
'Lalancette, Roger A.'

_publ_section_title
;
 Dichloridobis[(ferrocenylmethylidene)(furan-2-ylmethyl)amine-\k<i>N</i>]palladium(II)
;
_journal_issue 4
_journal_name_full 'Acta Crystallographica Section E'
_journal_page_first m387
_journal_paper_doi 10.1107/S1600536812009191
_journal_volume 68
_journal_year 2012
_chemical_formula_iupac '[Fe2 Pd (C5 H5)2 (C11 H10 N O)2 Cl2]'
_chemical_formula_moiety 'C32 H30 Cl2 Fe2 N2 O2 Pd'
_chemical_formula_sum 'C32 H30 Cl2 Fe2 N2 O2 Pd'
_chemical_formula_weight 763.58
_chemical_name_systematic
;
Dichloridobis[(ferrocenylmethylidene)(furan-2-ylmethyl)amine-\k<i>N</i>]
palladium(II)
;
_space_group_IT_number 14
_symmetry_cell_setting monoclinic
_symmetry_space_group_name_Hall '-P 2yn'
_symmetry_space_group_name_H-M 'P 1 21/n 1'
_atom_sites_solution_hydrogens geom
_atom_sites_solution_primary direct
_atom_sites_solution_secondary difmap
_audit_creation_method SHELXL-97
_cell_angle_alpha 90.00
_cell_angle_beta 100.616(4)
_cell_angle_gamma 90.00
_cell_formula_units_Z 2
_cell_length_a 12.2113(7)
_cell_length_b 7.3439(5)
_cell_length_c 16.3650(10)
_cell_measurement_reflns_used 5083
_cell_measurement_temperature 100(2)
_cell_measurement_theta_max 71.58
_cell_measurement_theta_min 4.17
_cell_volume 1442.47(16)
_computing_cell_refinement 'SAINT (Bruker, 2005)'
_computing_data_collection 'APEX2 (Bruker, 2006)'
_computing_data_reduction 'SAINT (Bruker, 2005)'
_computing_molecular_graphics 'SHELXTL (Sheldrick, 2008<i>b</i>)'
_computing_publication_material 'SHELXTL (Sheldrick, 2008<i>b</i>)'
_computing_structure_refinement 'SHELXTL (Sheldrick, 2008<i>b</i>)'
_computing_structure_solution 'SHELXTL (Sheldrick, 2008<i>b</i>)'
_diffrn_ambient_temperature 100(2)
_diffrn_measured_fraction_theta_full 0.924
_diffrn_measured_fraction_theta_max 0.924
_diffrn_measurement_device_type 'Bruker SMART CCD APEXII area-detector'
_diffrn_measurement_method '\f and \w'
_diffrn_radiation_monochromator graphite
_diffrn_radiation_source 'fine-focus sealed tube'
_diffrn_radiation_type CuK\a
_diffrn_radiation_wavelength 1.54178
_diffrn_reflns_av_R_equivalents 0.088
_diffrn_reflns_av_sigmaI/netI 0.070
_diffrn_reflns_limit_h_max 14
_diffrn_reflns_limit_h_min -14
_diffrn_reflns_limit_k_max 8
_diffrn_reflns_limit_k_min -7
_diffrn_reflns_limit_l_max 19
_diffrn_reflns_limit_l_min -18
_diffrn_reflns_number 12086
_diffrn_reflns_theta_full 71.63
_diffrn_reflns_theta_max 71.63
_diffrn_reflns_theta_min 4.17
_diffrn_standards_number 0
_exptl_absorpt_coefficient_mu 14.909
_exptl_absorpt_correction_T_max 0.560
_exptl_absorpt_correction_T_min 0.059
_exptl_absorpt_correction_type numerical
_exptl_absorpt_process_details
;
(SADABS; Sheldrick, 2008<i>a</i>; Parkin <i>et al.</i>, 1995)
;
_exptl_crystal_colour red
_exptl_crystal_density_diffrn 1.758
_exptl_crystal_density_method 'not measured'
_exptl_crystal_description Needle
_exptl_crystal_F_000 768
_exptl_crystal_size_max 0.44
_exptl_crystal_size_mid 0.07
_exptl_crystal_size_min 0.04
_refine_diff_density_max 0.85
_refine_diff_density_min -1.01
_refine_ls_extinction_method none
_refine_ls_goodness_of_fit_ref 1.02
_refine_ls_hydrogen_treatment constr
_refine_ls_matrix_type full
_refine_ls_number_parameters 187
_refine_ls_number_reflns 2598
_refine_ls_number_restraints 0
_refine_ls_restrained_S_all 1.02
_refine_ls_R_factor_all 0.071
_refine_ls_R_factor_gt 0.043
_refine_ls_shift/su_max 0.00
_refine_ls_shift/su_mean 0.00
_refine_ls_structure_factor_coef Fsqd
_refine_ls_weighting_details 'calc w=1/[\s^2^(Fo^2^)+(0.0530P)^2^] where P=(Fo^2^+2Fc^2^)/3'
_refine_ls_weighting_scheme calc
_refine_ls_wR_factor_gt 0.096
_refine_ls_wR_factor_ref 0.109
_reflns_number_gt 1886
_reflns_number_total 2598
_reflns_threshold_expression I>2\s(I)
_cod_data_source_file pk2391.cif
_cod_data_source_block I
_cod_original_cell_volume 1442.44(16)
_cod_original_sg_symbol_H-M 'P 21/n'
_cod_database_code 2234349
_cod_database_fobs_code 2234349

loop_
_symmetry_equiv_pos_as_xyz
'x, y, z'
'-x+1/2, y+1/2, -z+1/2'
'-x, -y, -z'
'x-1/2, -y-1/2, z-1/2'

loop_
_atom_site_type_symbol
_atom_site_label
_atom_site_fract_x
_atom_site_fract_y
_atom_site_fract_z
_atom_site_U_iso_or_equiv
_atom_site_adp_type
_atom_site_calc_flag
_atom_site_refinement_flags
_atom_site_occupancy
_atom_site_symmetry_multiplicity
Pd Pd1 0.5000 0.0000 0.5000 0.01970(17) Uani d S 1 2
Fe Fe1 0.16463(7) 0.24226(12) 0.38773(5) 0.0222(2) Uani d . 1 1
Cl Cl1 0.50057(10) -0.24917(19) 0.41448(8) 0.0259(3) Uani d . 1 1
O O1 0.6314(3) 0.0915(7) 0.2825(3) 0.0447(12) Uani d . 1 1
N N1 0.4827(3) 0.1692(6) 0.4011(3) 0.0216(10) Uani d . 1 1
C C1 0.3939(4) 0.2003(7) 0.3462(3) 0.0237(12) Uani d . 1 1
H H1 0.4004 0.2900 0.3055 0.028 Uiso calc R 1 1
C C2 0.2862(4) 0.1145(7) 0.3395(3) 0.0212(12) Uani d . 1 1
C C3 0.2431(4) -0.0047(8) 0.3950(3) 0.0221(11) Uani d . 1 1
H H3 0.2866 -0.0615 0.4464 0.026 Uiso calc R 1 1
C C4 0.1275(4) -0.0274(8) 0.3641(3) 0.0247(13) Uani d . 1 1
H H4 0.0752 -0.1019 0.3907 0.030 Uiso calc R 1 1
C C5 0.0977(5) 0.0775(8) 0.2905(3) 0.0243(13) Uani d . 1 1
H H5 0.0211 0.0886 0.2565 0.029 Uiso calc R 1 1
C C6 0.1943(4) 0.1658(8) 0.2740(3) 0.0243(12) Uani d . 1 1
H H6 0.1985 0.2483 0.2260 0.029 Uiso calc R 1 1
C C7 0.2220(5) 0.4917(9) 0.4320(4) 0.0366(14) Uani d . 1 1
H H7 0.2929 0.5502 0.4233 0.044 Uiso calc R 1 1
C C8 0.2098(5) 0.3762(8) 0.4999(3) 0.0333(15) Uani d . 1 1
H H8 0.2702 0.3391 0.5468 0.040 Uiso calc R 1 1
C C9 0.0967(5) 0.3196(8) 0.4873(4) 0.0327(14) Uani d . 1 1
H H9 0.0629 0.2367 0.5243 0.039 Uiso calc R 1 1
C C10 0.0392(5) 0.4038(8) 0.4125(4) 0.0330(15) Uani d . 1 1
H H10 -0.0417 0.3902 0.3882 0.040 Uiso calc R 1 1
C C11 0.1169(5) 0.5103(9) 0.3793(3) 0.0347(14) Uani d . 1 1
H H11 0.1008 0.5841 0.3271 0.042 Uiso calc R 1 1
C C12 0.5830(4) 0.2729(8) 0.3932(3) 0.0263(13) Uani d . 1 1
H H12A 0.6173 0.3222 0.4482 0.032 Uiso calc R 1 1
H H12B 0.5617 0.3770 0.3551 0.032 Uiso calc R 1 1
C C13 0.6655(4) 0.1593(8) 0.3610(3) 0.0285(13) Uani d . 1 1
C C14 0.7705(5) 0.1052(10) 0.3911(4) 0.0394(16) Uani d . 1 1
H H14 0.8138 0.1352 0.4437 0.047 Uiso calc R 1 1
C C15 0.8039(5) -0.0051(11) 0.3289(4) 0.0503(18) Uani d . 1 1
H H15 0.8741 -0.0634 0.3322 0.060 Uiso calc R 1 1
C C16 0.7198(6) -0.0120(10) 0.2654(5) 0.0526(19) Uani d . 1 1
H H16 0.7197 -0.0781 0.2155 0.063 Uiso calc R 1 1

loop_
_atom_site_aniso_label
_atom_site_aniso_U_11
_atom_site_aniso_U_22
_atom_site_aniso_U_33
_atom_site_aniso_U_12
_atom_site_aniso_U_13
_atom_site_aniso_U_23
Pd1 0.0167(3) 0.0232(3) 0.0167(3) 0.0001(2) -0.00344(19) -0.0002(2)
Fe1 0.0187(4) 0.0246(5) 0.0207(5) 0.0013(4) -0.0032(3) -0.0016(4)
Cl1 0.0254(7) 0.0275(8) 0.0216(7) 0.0012(6) -0.0039(5) -0.0054(6)
O1 0.022(2) 0.071(3) 0.038(3) 0.004(2) -0.0021(19) -0.019(2)
N1 0.019(2) 0.022(3) 0.023(3) -0.0030(19) -0.0002(19) 0.0001(19)
C1 0.026(3) 0.026(3) 0.019(3) 0.002(2) 0.003(2) -0.001(2)
C2 0.021(3) 0.023(3) 0.018(3) 0.001(2) 0.001(2) -0.003(2)
C3 0.019(3) 0.026(3) 0.019(3) 0.006(3) -0.002(2) 0.000(3)
C4 0.019(3) 0.028(4) 0.025(3) -0.001(2) -0.002(2) -0.001(2)
C5 0.022(3) 0.024(3) 0.023(3) 0.003(2) -0.006(2) -0.007(2)
C6 0.022(3) 0.030(3) 0.018(3) 0.006(2) -0.004(2) -0.004(2)
C7 0.039(3) 0.031(4) 0.039(4) -0.011(3) 0.006(3) -0.018(3)
C8 0.032(3) 0.040(4) 0.022(3) 0.002(3) -0.010(3) -0.012(3)
C9 0.035(3) 0.032(4) 0.035(4) 0.003(3) 0.015(3) -0.005(3)
C10 0.023(3) 0.029(4) 0.043(4) 0.009(3) -0.004(3) -0.010(3)
C11 0.049(4) 0.027(3) 0.026(3) 0.014(3) -0.002(3) 0.003(3)
C12 0.027(3) 0.031(4) 0.019(3) -0.005(2) 0.001(2) -0.003(2)
C13 0.019(3) 0.040(4) 0.026(3) -0.004(3) 0.002(2) 0.002(3)
C14 0.023(3) 0.066(5) 0.027(4) -0.001(3) 0.003(3) 0.009(3)
C15 0.027(3) 0.074(5) 0.052(4) 0.011(4) 0.012(3) 0.017(4)
C16 0.035(4) 0.070(5) 0.054(4) 0.011(4) 0.011(3) -0.026(4)

loop_
_atom_type_symbol
_atom_type_description
_atom_type_scat_dispersion_real
_atom_type_scat_dispersion_imag
_atom_type_scat_source
C C 0.0181 0.0091 'International Tables Vol C Tables 4.2.6.8 and 6.1.1.4'
H H 0.0000 0.0000 'International Tables Vol C Tables 4.2.6.8 and 6.1.1.4'
N N 0.0311 0.0180 'International Tables Vol C Tables 4.2.6.8 and 6.1.1.4'
O O 0.0492 0.0322 'International Tables Vol C Tables 4.2.6.8 and 6.1.1.4'
Cl Cl 0.3639 0.7018 'International Tables Vol C Tables 4.2.6.8 and 6.1.1.4'
Fe Fe -1.1336 3.1974 'International Tables Vol C Tables 4.2.6.8 and 6.1.1.4'
Pd Pd 0.1215 3.9337 'International Tables Vol C Tables 4.2.6.8 and 6.1.1.4'

loop_
_geom_angle_atom_site_label_1
_geom_angle_atom_site_label_2
_geom_angle_atom_site_label_3
_geom_angle_site_symmetry_1
_geom_angle_site_symmetry_3
_geom_angle
N1 Pd1 N1 . 3_656 180.0(2)
N1 Pd1 Cl1 . . 90.75(13)
N1 Pd1 Cl1 3_656 . 89.25(13)
N1 Pd1 Cl1 . 3_656 89.25(13)
N1 Pd1 Cl1 3_656 3_656 90.75(13)
Cl1 Pd1 Cl1 . 3_656 180.0
C2 Fe1 C10 . . 167.2(2)
C2 Fe1 C6 . . 41.74(19)
C10 Fe1 C6 . . 127.5(2)
C2 Fe1 C9 . . 150.6(2)
C10 Fe1 C9 . . 41.2(2)
C6 Fe1 C9 . . 166.4(2)
C2 Fe1 C3 . . 41.0(2)
C10 Fe1 C3 . . 150.1(2)
C6 Fe1 C3 . . 69.4(2)
C9 Fe1 C3 . . 117.1(2)
C2 Fe1 C5 . . 68.9(2)
C10 Fe1 C5 . . 107.0(2)
C6 Fe1 C5 . . 40.5(2)
C9 Fe1 C5 . . 128.5(2)
C3 Fe1 C5 . . 68.7(2)
C2 Fe1 C7 . . 108.9(2)
C10 Fe1 C7 . . 68.2(2)
C6 Fe1 C7 . . 117.6(2)
C9 Fe1 C7 . . 68.4(2)
C3 Fe1 C7 . . 130.3(2)
C5 Fe1 C7 . . 150.1(2)
C2 Fe1 C11 . . 129.4(2)
C10 Fe1 C11 . . 40.5(3)
C6 Fe1 C11 . . 107.4(2)
C9 Fe1 C11 . . 68.6(2)
C3 Fe1 C11 . . 168.5(2)
C5 Fe1 C11 . . 116.6(2)
C7 Fe1 C11 . . 40.4(2)
C2 Fe1 C4 . . 68.5(2)
C10 Fe1 C4 . . 116.8(2)
C6 Fe1 C4 . . 68.5(2)
C9 Fe1 C4 . . 108.1(2)
C3 Fe1 C4 . . 40.5(2)
C5 Fe1 C4 . . 40.5(2)
C7 Fe1 C4 . . 168.6(2)
C11 Fe1 C4 . . 149.7(2)
C2 Fe1 C8 . . 118.0(2)
C10 Fe1 C8 . . 68.5(2)
C6 Fe1 C8 . . 151.5(2)
C9 Fe1 C8 . . 40.5(2)
C3 Fe1 C8 . . 109.0(2)
C5 Fe1 C8 . . 167.4(2)
C7 Fe1 C8 . . 40.6(2)
C11 Fe1 C8 . . 68.2(2)
C4 Fe1 C8 . . 129.8(2)
C13 O1 C16 . . 105.9(5)
C1 N1 C12 . . 116.9(5)
C1 N1 Pd1 . . 127.9(4)
C12 N1 Pd1 . . 115.1(3)
N1 C1 C2 . . 127.6(5)
N1 C1 H1 . . 116.2
C2 C1 H1 . . 116.2
C3 C2 C1 . . 130.9(5)
C3 C2 C6 . . 107.7(5)
C1 C2 C6 . . 120.8(5)
C3 C2 Fe1 . . 69.9(3)
C1 C2 Fe1 . . 119.3(4)
C6 C2 Fe1 . . 69.3(3)
C4 C3 C2 . . 107.7(4)
C4 C3 Fe1 . . 70.0(3)
C2 C3 Fe1 . . 69.1(3)
C4 C3 H3 . . 126.2
C2 C3 H3 . . 126.2
Fe1 C3 H3 . . 126.2
C5 C4 C3 . . 108.7(5)
C5 C4 Fe1 . . 69.5(3)
C3 C4 Fe1 . . 69.4(3)
C5 C4 H4 . . 125.6
C3 C4 H4 . . 125.6
Fe1 C4 H4 . . 125.6
C6 C5 C4 . . 108.6(4)
C6 C5 Fe1 . . 69.5(3)
C4 C5 Fe1 . . 70.0(3)
C6 C5 H5 . . 125.7
C4 C5 H5 . . 125.7
Fe1 C5 H5 . . 125.7
C5 C6 C2 . . 107.3(5)
C5 C6 Fe1 . . 70.0(3)
C2 C6 Fe1 . . 68.9(3)
C5 C6 H6 . . 126.3
C2 C6 H6 . . 126.3
Fe1 C6 H6 . . 126.3
C11 C7 C8 . . 108.6(5)
C11 C7 Fe1 . . 70.0(3)
C8 C7 Fe1 . . 70.4(3)
C11 C7 H7 . . 125.7
C8 C7 H7 . . 125.7
Fe1 C7 H7 . . 125.7
C9 C8 C7 . . 107.4(5)
C9 C8 Fe1 . . 68.8(3)
C7 C8 Fe1 . . 68.9(3)
C9 C8 H8 . . 126.3
C7 C8 H8 . . 126.3
Fe1 C8 H8 . . 126.3
C8 C9 C10 . . 107.9(5)
C8 C9 Fe1 . . 70.7(3)
C10 C9 Fe1 . . 69.2(3)
C8 C9 H9 . . 126.1
C10 C9 H9 . . 126.1
Fe1 C9 H9 . . 126.1
C11 C10 C9 . . 108.0(5)
C11 C10 Fe1 . . 70.3(4)
C9 C10 Fe1 . . 69.6(3)
C11 C10 H10 . . 126.0
C9 C10 H10 . . 126.0
Fe1 C10 H10 . . 126.0
C10 C11 C7 . . 108.1(5)
C10 C11 Fe1 . . 69.2(4)
C7 C11 Fe1 . . 69.6(3)
C10 C11 H11 . . 126.0
C7 C11 H11 . . 126.0
Fe1 C11 H11 . . 126.0
N1 C12 C13 . . 111.9(5)
N1 C12 H12A . . 109.2
C13 C12 H12A . . 109.2
N1 C12 H12B . . 109.2
C13 C12 H12B . . 109.2
H12A C12 H12B . . 107.9
C14 C13 O1 . . 109.9(5)
C14 C13 C12 . . 134.6(6)
O1 C13 C12 . . 115.5(4)
C13 C14 C15 . . 106.6(5)
C13 C14 H14 . . 126.7
C15 C14 H14 . . 126.7
C16 C15 C14 . . 107.5(6)
C16 C15 H15 . . 126.2
C14 C15 H15 . . 126.2
C15 C16 O1 . . 110.0(6)
C15 C16 H16 . . 125.0
O1 C16 H16 . . 125.0

loop_
_geom_bond_atom_site_label_1
_geom_bond_atom_site_label_2
_geom_bond_site_symmetry_2
_geom_bond_distance
Pd1 N1 . 2.021(4)
Pd1 N1 3_656 2.021(4)
Pd1 Cl1 . 2.3045(13)
Pd1 Cl1 3_656 2.3045(13)
Fe1 C2 . 2.034(5)
Fe1 C10 . 2.036(6)
Fe1 C6 . 2.040(5)
Fe1 C9 . 2.041(6)
Fe1 C3 . 2.044(5)
Fe1 C5 . 2.046(5)
Fe1 C7 . 2.046(6)
Fe1 C11 . 2.050(6)
Fe1 C4 . 2.053(6)
Fe1 C8 . 2.065(5)
O1 C13 . 1.369(6)
O1 C16 . 1.390(7)
N1 C1 . 1.295(6)
N1 C12 . 1.468(7)
C1 C2 . 1.445(7)
C1 H1 . 0.9500
C2 C3 . 1.430(7)
C2 C6 . 1.451(7)
C3 C4 . 1.420(7)
C3 H3 . 1.0000
C4 C5 . 1.420(7)
C4 H4 . 1.0000
C5 C6 . 1.415(8)
C5 H5 . 1.0000
C6 H6 . 1.0000
C7 C11 . 1.415(8)
C7 C8 . 1.427(8)
C7 H7 . 1.0000
C8 C9 . 1.421(8)
C8 H8 . 1.0000
C9 C10 . 1.434(8)
C9 H9 . 1.0000
C10 C11 . 1.413(9)
C10 H10 . 1.0000
C11 H11 . 1.0000
C12 C13 . 1.478(8)
C12 H12A . 0.9900
C12 H12B . 0.9900
C13 C14 . 1.346(8)
C14 C15 . 1.419(9)
C14 H14 . 0.9500
C15 C16 . 1.320(9)
C15 H15 . 0.9500
C16 H16 . 0.9500

loop_
_geom_torsion_atom_site_label_1
_geom_torsion_atom_site_label_2
_geom_torsion_atom_site_label_3
_geom_torsion_atom_site_label_4
_geom_torsion_site_symmetry_1
_geom_torsion
Cl1 Pd1 N1 C1 . 75.8(5)
Cl1 Pd1 N1 C1 3_656 -104.2(5)
Cl1 Pd1 N1 C12 . -106.5(4)
Cl1 Pd1 N1 C12 3_656 73.5(4)
C12 N1 C1 C2 . 178.8(5)
Pd1 N1 C1 C2 . -3.5(8)
N1 C1 C2 C3 . 9.7(10)
N1 C1 C2 C6 . 179.8(5)
N1 C1 C2 Fe1 . 97.6(6)
C10 Fe1 C2 C3 . -154.9(9)
C6 Fe1 C2 C3 . -118.9(4)
C9 Fe1 C2 C3 . 51.3(6)
C5 Fe1 C2 C3 . -81.3(3)
C7 Fe1 C2 C3 . 130.5(3)
C11 Fe1 C2 C3 . 171.0(3)
C4 Fe1 C2 C3 . -37.7(3)
C8 Fe1 C2 C3 . 87.1(3)
C10 Fe1 C2 C1 . 78.6(11)
C6 Fe1 C2 C1 . 114.6(6)
C9 Fe1 C2 C1 . -75.2(7)
C3 Fe1 C2 C1 . -126.5(5)
C5 Fe1 C2 C1 . 152.2(5)
C7 Fe1 C2 C1 . 4.0(5)
C11 Fe1 C2 C1 . 44.5(5)
C4 Fe1 C2 C1 . -164.1(5)
C8 Fe1 C2 C1 . -39.4(5)
C10 Fe1 C2 C6 . -36.0(11)
C9 Fe1 C2 C6 . 170.2(4)
C3 Fe1 C2 C6 . 118.9(4)
C5 Fe1 C2 C6 . 37.6(3)
C7 Fe1 C2 C6 . -110.6(4)
C11 Fe1 C2 C6 . -70.1(4)
C4 Fe1 C2 C6 . 81.3(3)
C8 Fe1 C2 C6 . -154.0(3)
C1 C2 C3 C4 . 171.5(5)
C6 C2 C3 C4 . 0.4(6)
Fe1 C2 C3 C4 . 59.6(4)
C1 C2 C3 Fe1 . 111.8(6)
C6 C2 C3 Fe1 . -59.3(4)
C2 Fe1 C3 C4 . -119.0(4)
C10 Fe1 C3 C4 . 50.1(5)
C6 Fe1 C3 C4 . -80.5(3)
C9 Fe1 C3 C4 . 86.5(4)
C5 Fe1 C3 C4 . -37.0(3)
C7 Fe1 C3 C4 . 170.2(3)
C11 Fe1 C3 C4 . -156.4(10)
C8 Fe1 C3 C4 . 129.8(3)
C10 Fe1 C3 C2 . 169.1(4)
C6 Fe1 C3 C2 . 38.5(3)
C9 Fe1 C3 C2 . -154.5(3)
C5 Fe1 C3 C2 . 82.0(3)
C7 Fe1 C3 C2 . -70.8(4)
C11 Fe1 C3 C2 . -37.4(11)
C4 Fe1 C3 C2 . 119.0(4)
C8 Fe1 C3 C2 . -111.2(3)
C2 C3 C4 C5 . -0.6(6)
Fe1 C3 C4 C5 . 58.5(4)
C2 C3 C4 Fe1 . -59.0(4)
C2 Fe1 C4 C5 . -82.3(3)
C10 Fe1 C4 C5 . 84.9(4)
C6 Fe1 C4 C5 . -37.3(3)
C9 Fe1 C4 C5 . 128.7(3)
C3 Fe1 C4 C5 . -120.4(5)
C7 Fe1 C4 C5 . -161.3(11)
C11 Fe1 C4 C5 . 50.5(6)
C8 Fe1 C4 C5 . 168.5(3)
C2 Fe1 C4 C3 . 38.1(3)
C10 Fe1 C4 C3 . -154.6(3)
C6 Fe1 C4 C3 . 83.1(3)
C9 Fe1 C4 C3 . -110.8(3)
C5 Fe1 C4 C3 . 120.4(5)
C7 Fe1 C4 C3 . -40.8(13)
C11 Fe1 C4 C3 . 170.9(4)
C8 Fe1 C4 C3 . -71.1(4)
C3 C4 C5 C6 . 0.5(6)
Fe1 C4 C5 C6 . 59.0(4)
C3 C4 C5 Fe1 . -58.5(4)
C2 Fe1 C5 C6 . -38.7(3)
C10 Fe1 C5 C6 . 128.5(3)
C9 Fe1 C5 C6 . 168.8(3)
C3 Fe1 C5 C6 . -82.9(3)
C7 Fe1 C5 C6 . 52.8(6)
C11 Fe1 C5 C6 . 85.9(4)
C4 Fe1 C5 C6 . -119.9(4)
C8 Fe1 C5 C6 . -164.5(9)
C2 Fe1 C5 C4 . 81.2(3)
C10 Fe1 C5 C4 . -111.7(4)
C6 Fe1 C5 C4 . 119.9(4)
C9 Fe1 C5 C4 . -71.3(4)
C3 Fe1 C5 C4 . 37.0(3)
C7 Fe1 C5 C4 . 172.7(4)
C11 Fe1 C5 C4 . -154.2(3)
C8 Fe1 C5 C4 . -44.6(11)
C4 C5 C6 C2 . -0.3(6)
Fe1 C5 C6 C2 . 59.0(4)
C4 C5 C6 Fe1 . -59.3(4)
C3 C2 C6 C5 . -0.1(6)
C1 C2 C6 C5 . -172.2(5)
Fe1 C2 C6 C5 . -59.7(4)
C3 C2 C6 Fe1 . 59.6(4)
C1 C2 C6 Fe1 . -112.6(5)
C2 Fe1 C6 C5 . 118.7(5)
C10 Fe1 C6 C5 . -70.7(4)
C9 Fe1 C6 C5 . -40.4(11)
C3 Fe1 C6 C5 . 80.9(3)
C7 Fe1 C6 C5 . -153.4(3)
C11 Fe1 C6 C5 . -110.8(3)
C4 Fe1 C6 C5 . 37.3(3)
C8 Fe1 C6 C5 . 173.0(4)
C10 Fe1 C6 C2 . 170.6(3)
C9 Fe1 C6 C2 . -159.1(9)
C3 Fe1 C6 C2 . -37.9(3)
C5 Fe1 C6 C2 . -118.7(5)
C7 Fe1 C6 C2 . 87.9(4)
C11 Fe1 C6 C2 . 130.4(3)
C4 Fe1 C6 C2 . -81.4(3)
C8 Fe1 C6 C2 . 54.2(6)
C2 Fe1 C7 C11 . 129.3(4)
C10 Fe1 C7 C11 . -37.4(4)
C6 Fe1 C7 C11 . 84.6(4)
C9 Fe1 C7 C11 . -81.9(4)
C3 Fe1 C7 C11 . 170.3(3)
C5 Fe1 C7 C11 . 48.9(6)
C4 Fe1 C7 C11 . -155.9(11)
C8 Fe1 C7 C11 . -119.3(5)
C2 Fe1 C7 C8 . -111.3(4)
C10 Fe1 C7 C8 . 81.9(4)
C6 Fe1 C7 C8 . -156.0(3)
C9 Fe1 C7 C8 . 37.4(3)
C3 Fe1 C7 C8 . -70.4(4)
C5 Fe1 C7 C8 . 168.3(4)
C11 Fe1 C7 C8 . 119.3(5)
C4 Fe1 C7 C8 . -36.5(14)
C11 C7 C8 C9 . 1.6(7)
Fe1 C7 C8 C9 . -58.2(4)
C11 C7 C8 Fe1 . 59.8(4)
C2 Fe1 C8 C9 . -153.7(3)
C10 Fe1 C8 C9 . 38.4(4)
C6 Fe1 C8 C9 . 168.5(4)
C3 Fe1 C8 C9 . -109.8(4)
C5 Fe1 C8 C9 . -32.8(12)
C7 Fe1 C8 C9 . 119.6(5)
C11 Fe1 C8 C9 . 82.1(4)
C4 Fe1 C8 C9 . -69.3(4)
C2 Fe1 C8 C7 . 86.7(4)
C10 Fe1 C8 C7 . -81.2(4)
C6 Fe1 C8 C7 . 49.0(6)
C9 Fe1 C8 C7 . -119.6(5)
C3 Fe1 C8 C7 . 130.6(3)
C5 Fe1 C8 C7 . -152.4(9)
C11 Fe1 C8 C7 . -37.5(4)
C4 Fe1 C8 C7 . 171.2(3)
C7 C8 C9 C10 . -1.2(6)
Fe1 C8 C9 C10 . -59.5(4)
C7 C8 C9 Fe1 . 58.3(4)
C2 Fe1 C9 C8 . 52.8(6)
C10 Fe1 C9 C8 . -118.7(5)
C6 Fe1 C9 C8 . -156.1(9)
C3 Fe1 C9 C8 . 87.9(4)
C5 Fe1 C9 C8 . 171.3(3)
C7 Fe1 C9 C8 . -37.5(4)
C11 Fe1 C9 C8 . -81.1(4)
C4 Fe1 C9 C8 . 130.9(3)
C2 Fe1 C9 C10 . 171.5(4)
C6 Fe1 C9 C10 . -37.4(12)
C3 Fe1 C9 C10 . -153.4(3)
C5 Fe1 C9 C10 . -70.0(4)
C7 Fe1 C9 C10 . 81.2(4)
C11 Fe1 C9 C10 . 37.6(4)
C4 Fe1 C9 C10 . -110.4(4)
C8 Fe1 C9 C10 . 118.7(5)
C8 C9 C10 C11 . 0.4(7)
Fe1 C9 C10 C11 . -60.0(4)
C8 C9 C10 Fe1 . 60.4(4)
C2 Fe1 C10 C11 . -41.9(11)
C6 Fe1 C10 C11 . -71.4(4)
C9 Fe1 C10 C11 . 118.9(5)
C3 Fe1 C10 C11 . 172.1(4)
C5 Fe1 C10 C11 . -111.3(4)
C7 Fe1 C10 C11 . 37.4(3)
C4 Fe1 C10 C11 . -153.9(3)
C8 Fe1 C10 C11 . 81.2(4)
C2 Fe1 C10 C9 . -160.8(9)
C6 Fe1 C10 C9 . 169.6(3)
C3 Fe1 C10 C9 . 53.2(6)
C5 Fe1 C10 C9 . 129.8(4)
C7 Fe1 C10 C9 . -81.6(4)
C11 Fe1 C10 C9 . -118.9(5)
C4 Fe1 C10 C9 . 87.2(4)
C8 Fe1 C10 C9 . -37.7(4)
C9 C10 C11 C7 . 0.6(7)
Fe1 C10 C11 C7 . -59.0(4)
C9 C10 C11 Fe1 . 59.6(4)
C8 C7 C11 C10 . -1.3(7)
Fe1 C7 C11 C10 . 58.7(4)
C8 C7 C11 Fe1 . -60.1(4)
C2 Fe1 C11 C10 . 169.0(3)
C6 Fe1 C11 C10 . 128.0(3)
C9 Fe1 C11 C10 . -38.3(3)
C3 Fe1 C11 C10 . -159.9(9)
C5 Fe1 C11 C10 . 85.2(4)
C7 Fe1 C11 C10 . -119.6(5)
C4 Fe1 C11 C10 . 51.1(6)
C8 Fe1 C11 C10 . -82.0(4)
C2 Fe1 C11 C7 . -71.4(4)
C10 Fe1 C11 C7 . 119.6(5)
C6 Fe1 C11 C7 . -112.4(4)
C9 Fe1 C11 C7 . 81.4(4)
C3 Fe1 C11 C7 . -40.3(12)
C5 Fe1 C11 C7 . -155.2(4)
C4 Fe1 C11 C7 . 170.8(4)
C8 Fe1 C11 C7 . 37.7(4)
C1 N1 C12 C13 . -105.6(6)
Pd1 N1 C12 C13 . 76.5(5)
C16 O1 C13 C14 . 1.4(7)
C16 O1 C13 C12 . -179.1(5)
N1 C12 C13 C14 . -117.7(7)
N1 C12 C13 O1 . 62.9(7)
O1 C13 C14 C15 . -1.0(7)
C12 C13 C14 C15 . 179.6(7)
C13 C14 C15 C16 . 0.2(8)
C14 C15 C16 O1 . 0.7(9)
C13 O1 C16 C15 . -1.3(8)
